data_1565146
loop_
_publ_author_name
'Wang, Lele'
'Han, Hua-Bin'
'Gu, Lijie'
'Zhang, Wenjing'
'Zhao, Junwei'
'Wang, Qi-Lin'

_publ_section_title
;
 Skeletal remodeling of chalcone-based pyridinium salts to access
 isoindoline polycycles and their bridged derivatives
;
_journal_name_full 'Chemical Science'
_journal_paper_doi 10.1039/D1SC05741C
_journal_year 2021
_chemical_formula_moiety 'C25 H23 F N2 O5'
_chemical_formula_sum 'C25 H23 F N2 O5'
_chemical_formula_weight 450.45
_space_group_crystal_system monoclinic
_space_group_IT_number 14
_space_group_name_Hall '-P 2ybc'
_space_group_name_H-M_alt 'P 1 21/c 1'
_atom_sites_solution_hydrogens geom
_audit_update_record
;
2021-05-28 deposited with the CCDC.	2021-11-08 downloaded from the CCDC.
;
_cell_angle_alpha 90
_cell_angle_beta 95.3100(10)
_cell_angle_gamma 90
_cell_formula_units_Z 4
_cell_length_a 5.98830(10)
_cell_length_b 22.0176(5)
_cell_length_c 16.5031(4)
_cell_measurement_reflns_used 9803
_cell_measurement_temperature 100.(2)
_cell_measurement_theta_max 72.4123
_cell_measurement_theta_min 2.6890
_cell_volume 2166.56(8)
_computing_cell_refinement 'SAINT V8.38A (Bruker AXS Inc., 2017)'
_computing_data_collection 'Bruker Instrument Service vV6.2.9'
_computing_data_reduction 'SAINT V8.38A (Bruker AXS Inc., 2017)'
_computing_structure_refinement 'SHELXL-2017/1 (Sheldrick, 2017)'
_computing_structure_solution 'SHELXT 2014/5 (Sheldrick, 2014)'
_diffrn_ambient_temperature 100.(2)
_diffrn_detector_area_resol_mean 7.3910
_diffrn_measured_fraction_theta_full 0.999
_diffrn_measured_fraction_theta_max 0.999
_diffrn_measurement_device_type 'Bruker D8 QUEST PHOTON II'
_diffrn_radiation_monochromator 'Helixos MX multilayer Optic'
_diffrn_radiation_type 'Cu K\a'
_diffrn_radiation_wavelength 1.54178
_diffrn_reflns_av_R_equivalents 0.0784
_diffrn_reflns_av_unetI/netI 0.0488
_diffrn_reflns_limit_h_max 7
_diffrn_reflns_limit_h_min -7
_diffrn_reflns_limit_k_max 27
_diffrn_reflns_limit_k_min -24
_diffrn_reflns_limit_l_max 20
_diffrn_reflns_limit_l_min -20
_diffrn_reflns_number 24084
_diffrn_reflns_theta_full 72.43
_diffrn_reflns_theta_max 72.43
_diffrn_reflns_theta_min 3.36
_diffrn_source 'Ius Diamond'
_diffrn_source_type Microfocus
_exptl_absorpt_coefficient_mu 0.854
_exptl_absorpt_correction_T_max 0.94
_exptl_absorpt_correction_T_min 0.64
_exptl_absorpt_correction_type multi-scan
_exptl_absorpt_process_details
;
SADABS-2016/2 - Bruker AXS area detector scaling and absorption correction
;
_exptl_crystal_colour 'translucent light yellow'
_exptl_crystal_density_diffrn 1.381
_exptl_crystal_density_method 'not measured'
_exptl_crystal_description prism
_exptl_crystal_F_000 944
_exptl_crystal_size_max 0.470
_exptl_crystal_size_mid 0.090
_exptl_crystal_size_min 0.080
_refine_diff_density_max 0.399
_refine_diff_density_min -0.300
_refine_ls_extinction_coef 0.0028(4)
_refine_ls_extinction_method 'SHELXL-2017/1 (Sheldrick 2017)'
_refine_ls_goodness_of_fit_ref 1.053
_refine_ls_hydrogen_treatment constr
_refine_ls_matrix_type full
_refine_ls_number_parameters 300
_refine_ls_number_reflns 4294
_refine_ls_number_restraints 0
_refine_ls_restrained_S_all 1.053
_refine_ls_R_factor_all 0.0553
_refine_ls_R_factor_gt 0.0492
_refine_ls_shift/su_max 0.001
_refine_ls_shift/su_mean 0.000
_refine_ls_structure_factor_coef Fsqd
_refine_ls_weighting_details 'w=1/[\s^2^(Fo^2^)+(0.0751P)^2^+0.8196P] where P=(Fo^2^+2Fc^2^)/3'
_refine_ls_weighting_scheme calc
_refine_ls_wR_factor_gt 0.1297
_refine_ls_wR_factor_ref 0.1362
_reflns_number_gt 3737
_reflns_number_total 4294
_reflns_threshold_expression 'I > 2\s(I)'
_cod_data_source_file d1sc05741c2.cif
_cod_data_source_block hd_wql33
_cod_depositor_comments
;
The following automatic conversions were performed:

data item '_exptl_absorpt_correction_type' value 'Multi-Scan' was
changed to 'multi-scan' in accordance with the
/home/data/users/saulius/crontab/automatic-downloads/rss-feeds/RSC/lib/dictionaries/cif_core.dic
dictionary named 'cif_core.dic' version 2.4.2 last updated on
2011-04-26.

Automatic conversion script
Id: cif_fix_values 7556 2019-12-06 15:28:31Z antanas 
;
_cod_database_code 1565146

loop_
_space_group_symop_operation_xyz
'x, y, z'
'-x, y+1/2, -z+1/2'
'-x, -y, -z'
'x, -y-1/2, z-1/2'

loop_
_atom_site_type_symbol
_atom_site_label
_atom_site_fract_x
_atom_site_fract_y
_atom_site_fract_z
_atom_site_U_iso_or_equiv
_atom_site_adp_type
_atom_site_calc_flag
_atom_site_refinement_flags_adp
_atom_site_refinement_flags_occupancy
_atom_site_refinement_flags_posn
_atom_site_occupancy
_atom_site_disorder_assembly
_atom_site_disorder_group
F F1 0.80594(17) 0.52158(6) 0.10900(6) 0.0346(3) Uani d . . . 1 . .
O O1 0.73516(19) 0.85827(5) 0.41638(7) 0.0252(3) Uani d . . . 1 . .
O O2 0.9859(2) 0.79244(6) 0.47693(8) 0.0290(3) Uani d . . . 1 . .
O O3 -0.02811(18) 0.63977(6) 0.36829(8) 0.0256(3) Uani d . . . 1 . .
O O4 0.5630(2) 0.58590(6) 0.62521(7) 0.0269(3) Uani d . . . 1 . .
O O5 0.8514(2) 0.53918(6) 0.58384(7) 0.0271(3) Uani d . . . 1 . .
N N1 0.6018(2) 0.54737(6) 0.35241(8) 0.0186(3) Uani d . . . 1 . .
N N2 0.6709(2) 0.56763(6) 0.56886(8) 0.0206(3) Uani d . . . 1 . .
C C1 0.8101(3) 0.93517(9) 0.32267(11) 0.0305(4) Uani d . . . 1 . .
H H23 0.729973 0.91083 0.279561 0.046 Uiso calc U . R 1 . .
H H3 0.927314 0.959032 0.299762 0.046 Uiso calc U . R 1 . .
H H1 0.704531 0.9626 0.34615 0.046 Uiso calc U . R 1 . .
C C2 0.9153(3) 0.89382(8) 0.38787(11) 0.0273(4) Uani d . . . 1 . .
H H22 1.027279 0.866968 0.365556 0.033 Uiso calc U . R 1 . .
H H21 0.991347 0.917841 0.433057 0.033 Uiso calc U . R 1 . .
C C3 0.7941(3) 0.80759(7) 0.45961(10) 0.0214(3) Uani d . . . 1 . .
C C4 0.5916(3) 0.77458(8) 0.47814(10) 0.0222(3) Uani d . . . 1 . .
H H4 0.450812 0.794735 0.471753 0.027 Uiso calc U . R 1 . .
C C5 0.6003(3) 0.71736(8) 0.50354(10) 0.0208(3) Uani d . . . 1 . .
H H5 0.743209 0.698695 0.513414 0.025 Uiso calc U . R 1 . .
C C6 0.3971(3) 0.68070(7) 0.51746(10) 0.0210(3) Uani d . . . 1 . .
H H7 0.261276 0.705018 0.501214 0.025 Uiso calc U . R 1 . .
H H6 0.398441 0.671681 0.576275 0.025 Uiso calc U . R 1 . .
C C7 0.3845(2) 0.62023(7) 0.46932(9) 0.0185(3) Uani d . . . 1 . .
H H20 0.245144 0.598183 0.481094 0.022 Uiso calc U . R 1 . .
C C8 0.3688(2) 0.63557(7) 0.37703(9) 0.0170(3) Uani d . . . 1 . .
H H13 0.492685 0.663991 0.366073 0.02 Uiso calc U . R 1 . .
C C9 0.3870(2) 0.57710(7) 0.32668(9) 0.0178(3) Uani d . . . 1 . .
H H12 0.261041 0.549149 0.336953 0.021 Uiso calc U . R 1 . .
C C10 0.3998(3) 0.58315(7) 0.23612(10) 0.0201(3) Uani d . . . 1 . .
C C11 0.2483(3) 0.61055(8) 0.17821(11) 0.0249(4) Uani d . . . 1 . .
H H11 0.117153 0.629898 0.193866 0.03 Uiso calc U . R 1 . .
C C12 0.2929(3) 0.60900(8) 0.09685(11) 0.0301(4) Uani d . . . 1 . .
H H8 0.192809 0.628436 0.056962 0.036 Uiso calc U . R 1 . .
C C13 0.4809(3) 0.57957(9) 0.07316(11) 0.0293(4) Uani d . . . 1 . .
H H2 0.509848 0.578608 0.017536 0.035 Uiso calc U . R 1 . .
C C14 0.5836(2) 0.57840(7) 0.48822(9) 0.0187(3) Uani d . . . 1 . .
C C15 0.6870(2) 0.54810(7) 0.42923(10) 0.0185(3) Uani d . . . 1 . .
H H19 0.823244 0.527102 0.444031 0.022 Uiso calc U . R 1 . .
C C16 0.6254(3) 0.55168(8) 0.13179(11) 0.0246(4) Uani d . . . 1 . .
C C17 0.5886(3) 0.55340(7) 0.21322(10) 0.0212(3) Uani d . . . 1 . .
C C18 0.7182(3) 0.52339(8) 0.28492(10) 0.0216(3) Uani d . . . 1 . .
H H9 0.707323 0.478581 0.281615 0.026 Uiso calc U . R 1 . .
H H10 0.878033 0.535537 0.289622 0.026 Uiso calc U . R 1 . .
C C19 0.1419(2) 0.66540(7) 0.35106(9) 0.0186(3) Uani d . . . 1 . .
C C20 0.1251(3) 0.72164(7) 0.30036(9) 0.0192(3) Uani d . . . 1 . .
C C21 -0.0838(3) 0.73538(8) 0.25923(10) 0.0244(4) Uani d . . . 1 . .
H H14 -0.208385 0.709632 0.265349 0.029 Uiso calc U . R 1 . .
C C22 -0.1105(3) 0.78619(9) 0.20965(11) 0.0286(4) Uani d . . . 1 . .
H H15 -0.25232 0.794694 0.181223 0.034 Uiso calc U . R 1 . .
C C23 0.0698(3) 0.82465(8) 0.20153(11) 0.0278(4) Uani d . . . 1 . .
H H16 0.051018 0.859673 0.16796 0.033 Uiso calc U . R 1 . .
C C24 0.2773(3) 0.81191(8) 0.24247(10) 0.0246(4) Uani d . . . 1 . .
H H18 0.400306 0.838446 0.237376 0.03 Uiso calc U . R 1 . .
C C25 0.3055(3) 0.76019(7) 0.29110(10) 0.0203(3) Uani d . . . 1 . .
H H17 0.448662 0.751173 0.318104 0.024 Uiso calc U . R 1 . .

loop_
_atom_site_aniso_label
_atom_site_aniso_U_11
_atom_site_aniso_U_22
_atom_site_aniso_U_33
_atom_site_aniso_U_12
_atom_site_aniso_U_13
_atom_site_aniso_U_23
F1 0.0255(5) 0.0488(7) 0.0297(6) 0.0073(5) 0.0037(4) -0.0029(5)
O1 0.0207(6) 0.0238(6) 0.0304(6) 0.0020(5) -0.0012(5) 0.0060(5)
O2 0.0190(6) 0.0258(6) 0.0397(7) -0.0023(5) -0.0111(5) 0.0035(5)
O3 0.0119(5) 0.0294(6) 0.0347(7) -0.0026(4) -0.0018(5) 0.0050(5)
O4 0.0296(6) 0.0292(6) 0.0212(6) 0.0014(5) -0.0016(5) 0.0010(5)
O5 0.0219(6) 0.0290(6) 0.0280(6) 0.0046(5) -0.0106(5) 0.0041(5)
N1 0.0122(6) 0.0206(7) 0.0217(7) 0.0006(5) -0.0049(5) 0.0003(5)
N2 0.0173(6) 0.0201(7) 0.0229(7) -0.0028(5) -0.0062(5) 0.0027(5)
C1 0.0296(9) 0.0285(9) 0.0319(9) -0.0046(7) -0.0045(7) 0.0076(7)
C2 0.0233(8) 0.0285(9) 0.0291(9) -0.0037(7) -0.0027(7) 0.0036(7)
C3 0.0227(8) 0.0184(7) 0.0218(7) 0.0007(6) -0.0054(6) -0.0025(6)
C4 0.0184(7) 0.0239(8) 0.0232(8) 0.0019(6) -0.0039(6) -0.0014(6)
C5 0.0169(7) 0.0237(8) 0.0204(7) 0.0011(6) -0.0065(6) -0.0025(6)
C6 0.0172(7) 0.0219(8) 0.0230(8) 0.0012(6) -0.0017(6) -0.0004(6)
C7 0.0129(7) 0.0209(8) 0.0208(7) -0.0025(6) -0.0030(6) 0.0021(6)
C8 0.0110(6) 0.0179(7) 0.0213(7) -0.0009(5) -0.0032(5) 0.0014(6)
C9 0.0108(6) 0.0193(7) 0.0221(8) -0.0011(5) -0.0059(5) 0.0002(6)
C10 0.0158(7) 0.0209(7) 0.0222(8) -0.0035(6) -0.0057(6) -0.0013(6)
C11 0.0221(8) 0.0252(8) 0.0256(8) 0.0049(6) -0.0073(6) -0.0025(6)
C12 0.0351(10) 0.0289(9) 0.0239(8) 0.0045(7) -0.0098(7) 0.0023(7)
C13 0.0321(9) 0.0323(9) 0.0225(8) -0.0014(7) -0.0033(7) 0.0012(7)
C14 0.0139(7) 0.0191(7) 0.0217(8) -0.0030(6) -0.0052(6) 0.0032(6)
C15 0.0124(7) 0.0175(7) 0.0243(8) -0.0025(5) -0.0055(6) 0.0032(6)
C16 0.0191(8) 0.0282(9) 0.0259(8) -0.0014(6) -0.0006(6) -0.0013(6)
C17 0.0155(7) 0.0219(8) 0.0248(8) -0.0024(6) -0.0057(6) -0.0003(6)
C18 0.0147(7) 0.0260(8) 0.0232(8) 0.0024(6) -0.0037(6) -0.0015(6)
C19 0.0114(7) 0.0227(8) 0.0209(7) 0.0008(6) -0.0029(6) -0.0008(6)
C20 0.0141(7) 0.0230(8) 0.0200(7) 0.0037(6) -0.0013(6) -0.0006(6)
C21 0.0143(7) 0.0309(9) 0.0273(8) 0.0039(6) -0.0015(6) 0.0013(7)
C22 0.0175(7) 0.0378(10) 0.0291(9) 0.0112(7) -0.0058(7) 0.0040(7)
C23 0.0266(8) 0.0305(9) 0.0260(8) 0.0095(7) 0.0015(7) 0.0081(7)
C24 0.0212(8) 0.0256(8) 0.0271(8) 0.0012(6) 0.0021(6) 0.0037(7)
C25 0.0149(7) 0.0233(8) 0.0218(7) 0.0026(6) -0.0028(6) 0.0019(6)

loop_
_atom_type_symbol
_atom_type_description
_atom_type_scat_dispersion_real
_atom_type_scat_dispersion_imag
_atom_type_scat_source
C C 0.0181 0.0091 'International Tables Vol C Tables 4.2.6.8 and 6.1.1.4'
H H 0.0000 0.0000 'International Tables Vol C Tables 4.2.6.8 and 6.1.1.4'
N N 0.0311 0.0180 'International Tables Vol C Tables 4.2.6.8 and 6.1.1.4'
O O 0.0492 0.0322 'International Tables Vol C Tables 4.2.6.8 and 6.1.1.4'
F F 0.0727 0.0534 'International Tables Vol C Tables 4.2.6.8 and 6.1.1.4'

loop_
_geom_angle_atom_site_label_1
_geom_angle_atom_site_label_2
_geom_angle_atom_site_label_3
_geom_angle_site_symmetry_1
_geom_angle_site_symmetry_3
_geom_angle
_geom_angle_publ_flag
C3 O1 C2 . . 116.84(13) ?
C15 N1 C18 . . 124.38(13) ?
C15 N1 C9 . . 121.40(13) ?
C18 N1 C9 . . 113.93(12) ?
O4 N2 O5 . . 120.72(13) ?
O4 N2 C14 . . 118.63(13) ?
O5 N2 C14 . . 120.64(14) ?
C2 C1 H23 . . 109.5 ?
C2 C1 H3 . . 109.5 ?
H23 C1 H3 . . 109.5 ?
C2 C1 H1 . . 109.5 ?
H23 C1 H1 . . 109.5 ?
H3 C1 H1 . . 109.5 ?
O1 C2 C1 . . 106.55(14) ?
O1 C2 H22 . . 110.4 ?
C1 C2 H22 . . 110.4 ?
O1 C2 H21 . . 110.4 ?
C1 C2 H21 . . 110.4 ?
H22 C2 H21 . . 108.6 ?
O2 C3 O1 . . 123.35(16) ?
O2 C3 C4 . . 126.90(15) ?
O1 C3 C4 . . 109.71(13) ?
C5 C4 C3 . . 121.75(15) ?
C5 C4 H4 . . 119.1 ?
C3 C4 H4 . . 119.1 ?
C4 C5 C6 . . 123.54(15) ?
C4 C5 H5 . . 118.2 ?
C6 C5 H5 . . 118.2 ?
C5 C6 C7 . . 112.77(13) ?
C5 C6 H7 . . 109.0 ?
C7 C6 H7 . . 109.0 ?
C5 C6 H6 . . 109.0 ?
C7 C6 H6 . . 109.0 ?
H7 C6 H6 . . 107.8 ?
C14 C7 C6 . . 114.62(12) ?
C14 C7 C8 . . 107.98(12) ?
C6 C7 C8 . . 108.16(12) ?
C14 C7 H20 . . 108.6 ?
C6 C7 H20 . . 108.6 ?
C8 C7 H20 . . 108.6 ?
C19 C8 C9 . . 108.18(12) ?
C19 C8 C7 . . 109.80(12) ?
C9 C8 C7 . . 110.24(12) ?
C19 C8 H13 . . 109.5 ?
C9 C8 H13 . . 109.5 ?
C7 C8 H13 . . 109.5 ?
N1 C9 C10 . . 101.65(12) ?
N1 C9 C8 . . 108.65(11) ?
C10 C9 C8 . . 118.21(13) ?
N1 C9 H12 . . 109.3 ?
C10 C9 H12 . . 109.3 ?
C8 C9 H12 . . 109.3 ?
C17 C10 C11 . . 120.82(15) ?
C17 C10 C9 . . 110.18(13) ?
C11 C10 C9 . . 128.91(15) ?
C10 C11 C12 . . 118.68(16) ?
C10 C11 H11 . . 120.7 ?
C12 C11 H11 . . 120.7 ?
C13 C12 C11 . . 121.08(16) ?
C13 C12 H8 . . 119.5 ?
C11 C12 H8 . . 119.5 ?
C16 C13 C12 . . 118.86(17) ?
C16 C13 H2 . . 120.6 ?
C12 C13 H2 . . 120.6 ?
C15 C14 N2 . . 115.93(14) ?
C15 C14 C7 . . 123.13(14) ?
N2 C14 C7 . . 120.93(14) ?
N1 C15 C14 . . 121.76(14) ?
N1 C15 H19 . . 119.1 ?
C14 C15 H19 . . 119.1 ?
F1 C16 C13 . . 119.26(16) ?
F1 C16 C17 . . 119.20(15) ?
C13 C16 C17 . . 121.54(16) ?
C16 C17 C10 . . 118.98(15) ?
C16 C17 C18 . . 129.40(15) ?
C10 C17 C18 . . 111.48(14) ?
N1 C18 C17 . . 101.09(12) ?
N1 C18 H9 . . 111.6 ?
C17 C18 H9 . . 111.6 ?
N1 C18 H10 . . 111.6 ?
C17 C18 H10 . . 111.6 ?
H9 C18 H10 . . 109.4 ?
O3 C19 C20 . . 119.98(14) ?
O3 C19 C8 . . 118.25(14) ?
C20 C19 C8 . . 121.60(13) ?
C25 C20 C21 . . 118.83(15) ?
C25 C20 C19 . . 123.66(14) ?
C21 C20 C19 . . 117.50(14) ?
C22 C21 C20 . . 120.64(16) ?
C22 C21 H14 . . 119.7 ?
C20 C21 H14 . . 119.7 ?
C21 C22 C23 . . 120.05(15) ?
C21 C22 H15 . . 120.0 ?
C23 C22 H15 . . 120.0 ?
C24 C23 C22 . . 119.95(16) ?
C24 C23 H16 . . 120.0 ?
C22 C23 H16 . . 120.0 ?
C23 C24 C25 . . 120.05(16) ?
C23 C24 H18 . . 120.0 ?
C25 C24 H18 . . 120.0 ?
C20 C25 C24 . . 120.46(14) ?
C20 C25 H17 . . 119.8 ?
C24 C25 H17 . . 119.8 ?

loop_
_geom_bond_atom_site_label_1
_geom_bond_atom_site_label_2
_geom_bond_site_symmetry_2
_geom_bond_distance
_geom_bond_publ_flag
F1 C16 . 1.351(2) ?
O1 C3 . 1.353(2) ?
O1 C2 . 1.447(2) ?
O2 C3 . 1.205(2) ?
O3 C19 . 1.220(2) ?
O4 N2 . 1.2472(19) ?
O5 N2 . 1.2539(18) ?
N1 C15 . 1.322(2) ?
N1 C18 . 1.466(2) ?
N1 C9 . 1.4706(19) ?
N2 C14 . 1.404(2) ?
C1 C2 . 1.503(2) ?
C1 H23 . 0.98 ?
C1 H3 . 0.98 ?
C1 H1 . 0.98 ?
C2 H22 . 0.99 ?
C2 H21 . 0.99 ?
C3 C4 . 1.470(2) ?
C4 C5 . 1.327(2) ?
C4 H4 . 0.95 ?
C5 C6 . 1.495(2) ?
C5 H5 . 0.95 ?
C6 C7 . 1.549(2) ?
C6 H7 . 0.99 ?
C6 H6 . 0.99 ?
C7 C14 . 1.516(2) ?
C7 C8 . 1.554(2) ?
C7 H20 . 1.0 ?
C8 C19 . 1.534(2) ?
C8 C9 . 1.542(2) ?
C8 H13 . 1.0 ?
C9 C10 . 1.509(2) ?
C9 H12 . 1.0 ?
C10 C17 . 1.389(2) ?
C10 C11 . 1.393(2) ?
C11 C12 . 1.393(3) ?
C11 H11 . 0.95 ?
C12 C13 . 1.386(3) ?
C12 H8 . 0.95 ?
C13 C16 . 1.381(2) ?
C13 H2 . 0.95 ?
C14 C15 . 1.374(2) ?
C15 H19 . 0.95 ?
C16 C17 . 1.382(2) ?
C17 C18 . 1.506(2) ?
C18 H9 . 0.99 ?
C18 H10 . 0.99 ?
C19 C20 . 1.493(2) ?
C20 C25 . 1.393(2) ?
C20 C21 . 1.400(2) ?
C21 C22 . 1.387(3) ?
C21 H14 . 0.95 ?
C22 C23 . 1.388(3) ?
C22 H15 . 0.95 ?
C23 C24 . 1.387(2) ?
C23 H16 . 0.95 ?
C24 C25 . 1.394(2) ?
C24 H18 . 0.95 ?
C25 H17 . 0.95 ?

loop_
_geom_torsion_atom_site_label_1
_geom_torsion_atom_site_label_2
_geom_torsion_atom_site_label_3
_geom_torsion_atom_site_label_4
_geom_torsion_site_symmetry_1
_geom_torsion_site_symmetry_2
_geom_torsion_site_symmetry_3
_geom_torsion_site_symmetry_4
_geom_torsion
_geom_torsion_publ_flag
C3 O1 C2 C1 . . . . 163.46(15) ?
C2 O1 C3 O2 . . . . 2.3(2) ?
C2 O1 C3 C4 . . . . -175.58(14) ?
O2 C3 C4 C5 . . . . -13.1(3) ?
O1 C3 C4 C5 . . . . 164.70(15) ?
C3 C4 C5 C6 . . . . -175.54(14) ?
C4 C5 C6 C7 . . . . 125.06(17) ?
C5 C6 C7 C14 . . . . 58.56(17) ?
C5 C6 C7 C8 . . . . -61.95(16) ?
C14 C7 C8 C19 . . . . 167.12(12) ?
C6 C7 C8 C19 . . . . -68.31(15) ?
C14 C7 C8 C9 . . . . 48.02(15) ?
C6 C7 C8 C9 . . . . 172.60(11) ?
C15 N1 C9 C10 . . . . 161.49(14) ?
C18 N1 C9 C10 . . . . -12.57(16) ?
C15 N1 C9 C8 . . . . 36.12(19) ?
C18 N1 C9 C8 . . . . -137.94(13) ?
C19 C8 C9 N1 . . . . -178.73(12) ?
C7 C8 C9 N1 . . . . -58.66(15) ?
C19 C8 C9 C10 . . . . 66.25(16) ?
C7 C8 C9 C10 . . . . -173.68(12) ?
N1 C9 C10 C17 . . . . 6.51(16) ?
C8 C9 C10 C17 . . . . 125.27(14) ?
N1 C9 C10 C11 . . . . -176.82(16) ?
C8 C9 C10 C11 . . . . -58.1(2) ?
C17 C10 C11 C12 . . . . -1.8(2) ?
C9 C10 C11 C12 . . . . -178.11(16) ?
C10 C11 C12 C13 . . . . 1.6(3) ?
C11 C12 C13 C16 . . . . -0.2(3) ?
O4 N2 C14 C15 . . . . -168.66(14) ?
O5 N2 C14 C15 . . . . 9.9(2) ?
O4 N2 C14 C7 . . . . 10.2(2) ?
O5 N2 C14 C7 . . . . -171.17(13) ?
C6 C7 C14 C15 . . . . -136.21(15) ?
C8 C7 C14 C15 . . . . -15.60(19) ?
C6 C7 C14 N2 . . . . 44.98(19) ?
C8 C7 C14 N2 . . . . 165.60(13) ?
C18 N1 C15 C14 . . . . 171.03(14) ?
C9 N1 C15 C14 . . . . -2.4(2) ?
N2 C14 C15 N1 . . . . 170.13(14) ?
C7 C14 C15 N1 . . . . -8.7(2) ?
C12 C13 C16 F1 . . . . 178.33(16) ?
C12 C13 C16 C17 . . . . -1.1(3) ?
F1 C16 C17 C10 . . . . -178.47(14) ?
C13 C16 C17 C10 . . . . 1.0(3) ?
F1 C16 C17 C18 . . . . -3.0(3) ?
C13 C16 C17 C18 . . . . 176.43(17) ?
C11 C10 C17 C16 . . . . 0.5(2) ?
C9 C10 C17 C16 . . . . 177.46(14) ?
C11 C10 C17 C18 . . . . -175.74(15) ?
C9 C10 C17 C18 . . . . 1.25(18) ?
C15 N1 C18 C17 . . . . -160.70(14) ?
C9 N1 C18 C17 . . . . 13.16(16) ?
C16 C17 C18 N1 . . . . 175.85(16) ?
C10 C17 C18 N1 . . . . -8.43(17) ?
C9 C8 C19 O3 . . . . 68.56(18) ?
C7 C8 C19 O3 . . . . -51.79(19) ?
C9 C8 C19 C20 . . . . -106.63(16) ?
C7 C8 C19 C20 . . . . 133.02(15) ?
O3 C19 C20 C25 . . . . 166.90(16) ?
C8 C19 C20 C25 . . . . -18.0(2) ?
O3 C19 C20 C21 . . . . -14.1(2) ?
C8 C19 C20 C21 . . . . 161.05(15) ?
C25 C20 C21 C22 . . . . 0.5(3) ?
C19 C20 C21 C22 . . . . -178.61(15) ?
C20 C21 C22 C23 . . . . -1.2(3) ?
C21 C22 C23 C24 . . . . 0.6(3) ?
C22 C23 C24 C25 . . . . 0.7(3) ?
C21 C20 C25 C24 . . . . 0.8(2) ?
C19 C20 C25 C24 . . . . 179.80(15) ?
C23 C24 C25 C20 . . . . -1.3(3) ?
